data_4087226
loop_
_publ_author_name
'Esteruelas, Miguel A.'
'O\~nate, Enrique'
'Palacios, Adri\'an U.'

_publ_section_title
;
 Selective Synthesis and Photophysical Properties of Phosphorescent
 Heteroleptic Iridium(III) Complexes with Two Different Bidentate Groups
 and Two Different Monodentate Ligands
;
_journal_name_full Organometallics
_journal_paper_doi 10.1021/acs.organomet.7b00108
_journal_year 2017
_chemical_formula_sum 'C33 H54 Ir N P2'
_chemical_formula_weight 718.91
_chemical_name_systematic
; 
 ? 
;
_space_group_IT_number 2
_symmetry_cell_setting triclinic
_symmetry_space_group_name_Hall '-P 1'
_symmetry_space_group_name_H-M 'P -1'
_atom_sites_solution_hydrogens geom
_atom_sites_solution_primary direct
_atom_sites_solution_secondary difmap
_audit_creation_method SHELXL-97
_cell_angle_alpha 90.186(2)
_cell_angle_beta 98.797(2)
_cell_angle_gamma 91.385(2)
_cell_formula_units_Z 2
_cell_length_a 10.1874(12)
_cell_length_b 10.8208(12)
_cell_length_c 14.5916(17)
_cell_measurement_reflns_used 9915
_cell_measurement_temperature 100(2)
_cell_measurement_theta_max 28
_cell_measurement_theta_min 2
_cell_volume 1589.1(3)
_computing_cell_refinement 'SAINT+ v. 7.56a (Bruker AXS, 2008)'
_computing_data_collection 'apex2 v. 7.0 (Bruker AXS, 2009)'
_computing_data_reduction 'SAINT+ v. 7.56a (Bruker AXS, 2008)'
_computing_molecular_graphics 'XP, SHELXTL v. 6.14 (Bruker, 2000)'
_computing_publication_material 'XCIF, SHELXTL v. 6.14 (Bruker, 2000)'
_computing_structure_refinement 'SHELXL-97 (Sheldrick, 1997)'
_computing_structure_solution 'SHELXS-97 (Sheldrick, 1990)'
_diffrn_ambient_temperature 100(2)
_diffrn_detector_area_resol_mean 8.33
_diffrn_measured_fraction_theta_full 0.998
_diffrn_measured_fraction_theta_max 0.915
_diffrn_measurement_device_type 'Bruker APEX DUO system'
_diffrn_measurement_method '\w rotations with narrow frames'
_diffrn_radiation_monochromator graphite
_diffrn_radiation_source 'fine-focus sealed tube'
_diffrn_radiation_type MoK\a
_diffrn_radiation_wavelength 0.71073
_diffrn_reflns_av_R_equivalents 0.0271
_diffrn_reflns_av_sigmaI/netI 0.0330
_diffrn_reflns_limit_h_max 13
_diffrn_reflns_limit_h_min -13
_diffrn_reflns_limit_k_max 14
_diffrn_reflns_limit_k_min -14
_diffrn_reflns_limit_l_max 20
_diffrn_reflns_limit_l_min -14
_diffrn_reflns_number 22474
_diffrn_reflns_theta_full 27.50
_diffrn_reflns_theta_max 29.50
_diffrn_reflns_theta_min 1.88
_diffrn_standards_decay_% 0
_exptl_absorpt_coefficient_mu 4.324
_exptl_absorpt_correction_T_max 0.746
_exptl_absorpt_correction_T_min 0.601
_exptl_absorpt_correction_type multi-scan
_exptl_absorpt_process_details
;
Absorption correction performed with SADABS program. This is based on the
method of Blessing: Blessing, R. H., Acta Crystallogr., Sect. A 1995, 51, 33.

SADABS: Area-Detector Absorption Correction. Bruker-AXS 
within SAINT+ package, v. 6.1 (2000).
;
_exptl_crystal_colour red
_exptl_crystal_density_diffrn 1.502
_exptl_crystal_density_method 'not measured'
_exptl_crystal_description 'irregular block'
_exptl_crystal_F_000 732
_exptl_crystal_size_max 0.18
_exptl_crystal_size_mid 0.09
_exptl_crystal_size_min 0.05
_refine_diff_density_max 3.733
_refine_diff_density_min -0.619
_refine_diff_density_rms 0.108
_refine_ls_extinction_method none
_refine_ls_goodness_of_fit_ref 0.944
_refine_ls_hydrogen_treatment mixed
_refine_ls_matrix_type full
_refine_ls_number_parameters 352
_refine_ls_number_reflns 8098
_refine_ls_number_restraints 2
_refine_ls_restrained_S_all 0.944
_refine_ls_R_factor_all 0.0264
_refine_ls_R_factor_gt 0.0228
_refine_ls_shift/su_max 0.013
_refine_ls_shift/su_mean 0.001
_refine_ls_structure_factor_coef Fsqd
_refine_ls_weighting_details 'calc w=1/[\s^2^(Fo^2^)+(0.0423P)^2^+0.0000P] where P=(Fo^2^+2Fc^2^)/3'
_refine_ls_weighting_scheme calc
_refine_ls_wR_factor_gt 0.0575
_refine_ls_wR_factor_ref 0.0595
_reflns_number_gt 7461
_reflns_number_total 8098
_reflns_threshold_expression >2sigma(I)
_cod_data_source_file om7b00108_si_002.cif
_cod_data_source_block 2-enriquen119
_cod_original_sg_symbol_H-M P-1
_cod_database_code 4087226

loop_
_symmetry_equiv_pos_as_xyz
'x, y, z'
'-x, -y, -z'

loop_
_atom_site_label
_atom_site_type_symbol
_atom_site_fract_x
_atom_site_fract_y
_atom_site_fract_z
_atom_site_U_iso_or_equiv
_atom_site_adp_type
_atom_site_occupancy
_atom_site_symmetry_multiplicity
_atom_site_calc_flag
_atom_site_refinement_flags
Ir Ir 0.129210(9) 0.185483(8) 0.260453(6) 0.01162(4) Uani 1 1 d D
H01 H 0.036(2) 0.089(2) 0.3014(19) 0.014 Uiso 1 1 d D
H02 H 0.044(2) 0.148(3) 0.1656(11) 0.014 Uiso 1 1 d D
P1 P 0.23870(6) 0.00686(6) 0.23359(4) 0.01255(12) Uani 1 1 d .
P2 P -0.03292(6) 0.33052(6) 0.25934(5) 0.01220(12) Uani 1 1 d .
N1 N 0.2550(2) 0.24979(19) 0.38948(15) 0.0141(4) Uani 1 1 d .
C1 C 0.2640(3) 0.3057(2) 0.21093(19) 0.0160(5) Uani 1 1 d .
C2 C 0.2681(3) 0.3479(3) 0.1199(2) 0.0215(6) Uani 1 1 d .
H2 H 0.2016 0.3181 0.0715 0.026 Uiso 1 1 calc R
C3 C 0.3639(3) 0.4305(3) 0.0977(2) 0.0246(6) Uani 1 1 d .
H3 H 0.3618 0.4562 0.0353 0.030 Uiso 1 1 calc R
C4 C 0.4637(3) 0.4761(3) 0.1665(2) 0.0261(6) Uani 1 1 d .
H4 H 0.5291 0.5332 0.1513 0.031 Uiso 1 1 calc R
C5 C 0.4669(3) 0.4380(3) 0.2564(2) 0.0212(6) Uani 1 1 d .
H5 H 0.5353 0.4678 0.3035 0.025 Uiso 1 1 calc R
C6 C 0.3678(3) 0.3539(2) 0.27913(19) 0.0167(5) Uani 1 1 d .
C7 C 0.3619(3) 0.3189(2) 0.37488(19) 0.0156(5) Uani 1 1 d .
C8 C 0.4624(3) 0.3550(2) 0.4499(2) 0.0192(5) Uani 1 1 d .
H8 H 0.5384 0.4011 0.4377 0.023 Uiso 1 1 calc R
C9 C 0.4508(3) 0.3244(2) 0.53850(19) 0.0190(5) Uani 1 1 d .
H9 H 0.5194 0.3471 0.5878 0.023 Uiso 1 1 calc R
C10 C 0.3370(3) 0.2589(2) 0.55701(19) 0.0171(5) Uani 1 1 d .
C11 C 0.2401(3) 0.2221(2) 0.48030(18) 0.0142(5) Uani 1 1 d .
C12 C 0.1248(3) 0.1568(2) 0.49828(19) 0.0171(5) Uani 1 1 d .
H12 H 0.0586 0.1319 0.4481 0.020 Uiso 1 1 calc R
C13 C 0.1079(3) 0.1292(2) 0.5873(2) 0.0203(6) Uani 1 1 d .
H13 H 0.0294 0.0861 0.5980 0.024 Uiso 1 1 calc R
C14 C 0.2042(3) 0.1634(3) 0.6630(2) 0.0219(6) Uani 1 1 d .
H14 H 0.1914 0.1423 0.7242 0.026 Uiso 1 1 calc R
C15 C 0.3165(3) 0.2271(3) 0.64827(19) 0.0208(6) Uani 1 1 d .
H15 H 0.3815 0.2503 0.6996 0.025 Uiso 1 1 calc R
C16 C 0.3528(2) -0.0634(2) 0.32993(18) 0.0139(5) Uani 1 1 d .
H16 H 0.3938 -0.1360 0.3038 0.017 Uiso 1 1 calc R
C17 C 0.2807(3) -0.1109(2) 0.40832(18) 0.0173(5) Uani 1 1 d .
H17A H 0.3461 -0.1388 0.4600 0.026 Uiso 1 1 calc R
H17B H 0.2207 -0.1801 0.3854 0.026 Uiso 1 1 calc R
H17C H 0.2292 -0.0441 0.4297 0.026 Uiso 1 1 calc R
C18 C 0.4661(3) 0.0278(2) 0.36870(19) 0.0172(5) Uani 1 1 d .
H18A H 0.4341 0.0860 0.4113 0.026 Uiso 1 1 calc R
H18B H 0.4961 0.0734 0.3175 0.026 Uiso 1 1 calc R
H18C H 0.5403 -0.0180 0.4020 0.026 Uiso 1 1 calc R
C19 C 0.3490(3) 0.0290(3) 0.14385(18) 0.0179(5) Uani 1 1 d .
H19 H 0.3952 0.1108 0.1589 0.022 Uiso 1 1 calc R
C20 C 0.2681(3) 0.0443(3) 0.04683(19) 0.0241(6) Uani 1 1 d .
H20A H 0.3227 0.0878 0.0068 0.036 Uiso 1 1 calc R
H20B H 0.1890 0.0923 0.0516 0.036 Uiso 1 1 calc R
H20C H 0.2409 -0.0373 0.0202 0.036 Uiso 1 1 calc R
C21 C 0.4609(3) -0.0629(3) 0.1393(2) 0.0220(6) Uani 1 1 d .
H21A H 0.4220 -0.1446 0.1207 0.033 Uiso 1 1 calc R
H21B H 0.5156 -0.0684 0.2005 0.033 Uiso 1 1 calc R
H21C H 0.5162 -0.0343 0.0939 0.033 Uiso 1 1 calc R
C22 C 0.1243(3) -0.1276(2) 0.19872(19) 0.0164(5) Uani 1 1 d .
H22 H 0.0860 -0.1510 0.2556 0.020 Uiso 1 1 calc R
C23 C 0.0044(3) -0.1011(3) 0.1244(2) 0.0224(6) Uani 1 1 d .
H23A H 0.0354 -0.0822 0.0655 0.034 Uiso 1 1 calc R
H23B H -0.0430 -0.0303 0.1439 0.034 Uiso 1 1 calc R
H23C H -0.0556 -0.1738 0.1163 0.034 Uiso 1 1 calc R
C24 C 0.1920(3) -0.2446(3) 0.1700(2) 0.0212(6) Uani 1 1 d .
H24A H 0.1268 -0.3134 0.1606 0.032 Uiso 1 1 calc R
H24B H 0.2648 -0.2658 0.2189 0.032 Uiso 1 1 calc R
H24C H 0.2272 -0.2289 0.1122 0.032 Uiso 1 1 calc R
C25 C -0.2030(3) 0.2714(2) 0.26760(19) 0.0172(5) Uani 1 1 d .
H25 H -0.2620 0.3443 0.2645 0.021 Uiso 1 1 calc R
C26 C -0.2616(3) 0.1826(3) 0.1896(2) 0.0271(6) Uani 1 1 d .
H26A H -0.1987 0.1169 0.1841 0.041 Uiso 1 1 calc R
H26B H -0.2784 0.2279 0.1310 0.041 Uiso 1 1 calc R
H26C H -0.3452 0.1462 0.2035 0.041 Uiso 1 1 calc R
C27 C -0.2087(3) 0.2072(3) 0.3614(2) 0.0210(6) Uani 1 1 d .
H27A H -0.3013 0.1996 0.3718 0.031 Uiso 1 1 calc R
H27B H -0.1573 0.2565 0.4115 0.031 Uiso 1 1 calc R
H27C H -0.1711 0.1248 0.3603 0.031 Uiso 1 1 calc R
C28 C -0.0028(3) 0.4409(2) 0.35954(18) 0.0171(5) Uani 1 1 d .
H28 H 0.0322 0.3899 0.4145 0.021 Uiso 1 1 calc R
C29 C -0.1232(3) 0.5078(3) 0.3869(2) 0.0212(6) Uani 1 1 d .
H29A H -0.0931 0.5646 0.4387 0.032 Uiso 1 1 calc R
H29B H -0.1865 0.4467 0.4056 0.032 Uiso 1 1 calc R
H29C H -0.1665 0.5545 0.3338 0.032 Uiso 1 1 calc R
C30 C 0.1089(3) 0.5356(3) 0.3489(2) 0.0215(6) Uani 1 1 d .
H30A H 0.0733 0.6016 0.3072 0.032 Uiso 1 1 calc R
H30B H 0.1798 0.4944 0.3231 0.032 Uiso 1 1 calc R
H30C H 0.1447 0.5710 0.4098 0.032 Uiso 1 1 calc R
C31 C -0.0499(3) 0.4312(2) 0.15480(18) 0.0155(5) Uani 1 1 d .
H31 H 0.0401 0.4701 0.1544 0.019 Uiso 1 1 calc R
C32 C -0.0827(3) 0.3597(3) 0.06271(19) 0.0207(6) Uani 1 1 d .
H32A H -0.1784 0.3413 0.0498 0.031 Uiso 1 1 calc R
H32B H -0.0343 0.2822 0.0671 0.031 Uiso 1 1 calc R
H32C H -0.0563 0.4099 0.0125 0.031 Uiso 1 1 calc R
C33 C -0.1455(3) 0.5393(3) 0.1531(2) 0.0217(6) Uani 1 1 d .
H33A H -0.1469 0.5850 0.0951 0.032 Uiso 1 1 calc R
H33B H -0.1155 0.5948 0.2058 0.032 Uiso 1 1 calc R
H33C H -0.2351 0.5071 0.1573 0.032 Uiso 1 1 calc R

loop_
_atom_site_aniso_label
_atom_site_aniso_U_11
_atom_site_aniso_U_22
_atom_site_aniso_U_33
_atom_site_aniso_U_23
_atom_site_aniso_U_13
_atom_site_aniso_U_12
Ir 0.01201(5) 0.01203(5) 0.01118(6) 0.00075(4) 0.00276(4) 0.00127(3)
P1 0.0128(3) 0.0141(3) 0.0109(3) -0.0003(2) 0.0021(2) 0.0017(2)
P2 0.0134(3) 0.0113(3) 0.0118(3) 0.0002(2) 0.0017(2) 0.0012(2)
N1 0.0159(10) 0.0108(9) 0.0162(11) 0.0017(8) 0.0037(9) 0.0030(8)
C1 0.0139(12) 0.0161(11) 0.0190(13) 0.0025(10) 0.0054(10) 0.0035(10)
C2 0.0204(13) 0.0240(14) 0.0206(14) 0.0043(11) 0.0046(11) 0.0008(11)
C3 0.0218(14) 0.0289(15) 0.0249(15) 0.0094(13) 0.0093(12) -0.0002(12)
C4 0.0188(13) 0.0270(15) 0.0339(17) 0.0074(13) 0.0082(12) -0.0019(12)
C5 0.0166(13) 0.0188(13) 0.0286(15) 0.0029(11) 0.0048(11) -0.0011(10)
C6 0.0135(12) 0.0172(12) 0.0199(13) 0.0003(10) 0.0041(10) 0.0040(10)
C7 0.0152(12) 0.0119(11) 0.0200(13) -0.0016(10) 0.0035(10) 0.0026(9)
C8 0.0161(12) 0.0150(12) 0.0254(14) -0.0013(11) -0.0001(11) 0.0020(10)
C9 0.0173(12) 0.0171(12) 0.0206(14) -0.0050(11) -0.0042(11) 0.0035(10)
C10 0.0202(13) 0.0134(11) 0.0176(13) 0.0003(10) 0.0018(10) 0.0065(10)
C11 0.0174(12) 0.0101(10) 0.0155(12) -0.0014(9) 0.0026(10) 0.0046(9)
C12 0.0199(13) 0.0142(11) 0.0175(13) -0.0006(10) 0.0037(10) 0.0027(10)
C13 0.0251(14) 0.0166(12) 0.0207(14) 0.0025(11) 0.0078(11) 0.0039(11)
C14 0.0323(15) 0.0196(13) 0.0151(13) 0.0030(11) 0.0062(12) 0.0083(12)
C15 0.0257(14) 0.0207(13) 0.0149(13) -0.0014(11) -0.0019(11) 0.0099(11)
C16 0.0136(11) 0.0153(11) 0.0130(12) -0.0006(10) 0.0027(9) 0.0028(9)
C17 0.0195(13) 0.0188(12) 0.0139(12) 0.0026(10) 0.0033(10) 0.0022(10)
C18 0.0170(12) 0.0163(12) 0.0172(13) 0.0002(10) -0.0008(10) 0.0000(10)
C19 0.0168(12) 0.0236(13) 0.0146(12) 0.0003(11) 0.0049(10) 0.0057(11)
C20 0.0237(14) 0.0350(16) 0.0144(13) 0.0031(12) 0.0048(11) 0.0062(12)
C21 0.0209(13) 0.0263(14) 0.0212(14) -0.0004(12) 0.0094(11) 0.0061(11)
C22 0.0182(12) 0.0165(12) 0.0144(12) -0.0024(10) 0.0020(10) -0.0010(10)
C23 0.0229(14) 0.0195(13) 0.0225(14) -0.0017(11) -0.0032(11) -0.0014(11)
C24 0.0232(14) 0.0177(12) 0.0214(14) -0.0035(11) -0.0009(11) -0.0003(11)
C25 0.0142(12) 0.0184(12) 0.0198(13) 0.0027(11) 0.0047(10) 0.0014(10)
C26 0.0229(14) 0.0328(16) 0.0253(15) -0.0025(13) 0.0039(12) -0.0072(13)
C27 0.0201(13) 0.0216(13) 0.0231(14) 0.0021(11) 0.0093(11) -0.0018(11)
C28 0.0226(13) 0.0151(11) 0.0134(12) -0.0017(10) 0.0015(10) 0.0023(10)
C29 0.0269(14) 0.0192(13) 0.0182(13) -0.0034(11) 0.0051(11) 0.0049(11)
C30 0.0235(14) 0.0184(13) 0.0214(14) -0.0030(11) -0.0003(11) -0.0012(11)
C31 0.0183(12) 0.0146(11) 0.0138(12) 0.0028(10) 0.0026(10) 0.0009(10)
C32 0.0259(14) 0.0208(13) 0.0149(13) 0.0002(11) 0.0019(11) -0.0005(11)
C33 0.0261(14) 0.0186(13) 0.0203(14) 0.0059(11) 0.0021(11) 0.0072(11)

loop_
_atom_type_symbol
_atom_type_description
_atom_type_scat_dispersion_real
_atom_type_scat_dispersion_imag
_atom_type_scat_source
C C 0.0033 0.0016 'International Tables Vol C Tables 4.2.6.8 and 6.1.1.4'
H H 0.0000 0.0000 'International Tables Vol C Tables 4.2.6.8 and 6.1.1.4'
N N 0.0061 0.0033 'International Tables Vol C Tables 4.2.6.8 and 6.1.1.4'
P P 0.1023 0.0942 'International Tables Vol C Tables 4.2.6.8 and 6.1.1.4'
Ir Ir -1.4442 7.9887 'International Tables Vol C Tables 4.2.6.8 and 6.1.1.4'

loop_
_geom_angle_atom_site_label_1
_geom_angle_atom_site_label_2
_geom_angle_atom_site_label_3
_geom_angle
C1 Ir N1 77.67(9)
C1 Ir P2 94.67(7)
N1 Ir P2 96.85(6)
C1 Ir P1 95.57(7)
N1 Ir P1 99.49(6)
P2 Ir P1 162.24(2)
C1 Ir H01 175.9(11)
N1 Ir H01 100.1(11)
P2 Ir H01 89.1(11)
P1 Ir H01 81.3(10)
C1 Ir H02 98.4(11)
N1 Ir H02 175.9(11)
P2 Ir H02 82.0(10)
P1 Ir H02 82.1(10)
H01 Ir H02 83.9(15)
C16 P1 C22 99.96(12)
C16 P1 C19 101.94(12)
C22 P1 C19 108.45(12)
C16 P1 Ir 119.60(8)
C22 P1 Ir 113.33(9)
C19 P1 Ir 112.20(9)
C25 P2 C31 105.82(12)
C25 P2 C28 101.32(12)
C31 P2 C28 104.51(12)
C25 P2 Ir 116.73(9)
C31 P2 Ir 113.17(8)
C28 P2 Ir 113.88(9)
C7 N1 C11 118.3(2)
C7 N1 Ir 113.67(17)
C11 N1 Ir 127.90(17)
C2 C1 C6 114.7(2)
C2 C1 Ir 129.9(2)
C6 C1 Ir 115.32(19)
C3 C2 C1 123.3(3)
C3 C2 H2 118.3
C1 C2 H2 118.3
C2 C3 C4 120.2(3)
C2 C3 H3 119.9
C4 C3 H3 119.9
C5 C4 C3 119.6(3)
C5 C4 H4 120.2
C3 C4 H4 120.2
C4 C5 C6 120.0(3)
C4 C5 H5 120.0
C6 C5 H5 120.0
C5 C6 C1 122.1(3)
C5 C6 C7 121.5(2)
C1 C6 C7 116.3(2)
N1 C7 C8 121.1(2)
N1 C7 C6 116.4(2)
C8 C7 C6 122.6(2)
C9 C8 C7 120.8(3)
C9 C8 H8 119.6
C7 C8 H8 119.6
C8 C9 C10 119.7(2)
C8 C9 H9 120.1
C10 C9 H9 120.1
C9 C10 C15 122.7(3)
C9 C10 C11 117.9(2)
C15 C10 C11 119.4(3)
N1 C11 C12 119.7(2)
N1 C11 C10 122.0(2)
C12 C11 C10 118.3(2)
C13 C12 C11 120.6(3)
C13 C12 H12 119.7
C11 C12 H12 119.7
C12 C13 C14 121.3(3)
C12 C13 H13 119.4
C14 C13 H13 119.4
C15 C14 C13 119.7(3)
C15 C14 H14 120.1
C13 C14 H14 120.1
C14 C15 C10 120.7(3)
C14 C15 H15 119.6
C10 C15 H15 119.6
C17 C16 C18 110.3(2)
C17 C16 P1 112.80(17)
C18 C16 P1 111.09(18)
C17 C16 H16 107.5
C18 C16 H16 107.5
P1 C16 H16 107.5
C16 C17 H17A 109.5
C16 C17 H17B 109.5
H17A C17 H17B 109.5
C16 C17 H17C 109.5
H17A C17 H17C 109.5
H17B C17 H17C 109.5
C16 C18 H18A 109.5
C16 C18 H18B 109.5
H18A C18 H18B 109.5
C16 C18 H18C 109.5
H18A C18 H18C 109.5
H18B C18 H18C 109.5
C20 C19 C21 109.8(2)
C20 C19 P1 111.47(18)
C21 C19 P1 118.8(2)
C20 C19 H19 105.2
C21 C19 H19 105.2
P1 C19 H19 105.2
C19 C20 H20A 109.5
C19 C20 H20B 109.5
H20A C20 H20B 109.5
C19 C20 H20C 109.5
H20A C20 H20C 109.5
H20B C20 H20C 109.5
C19 C21 H21A 109.5
C19 C21 H21B 109.5
H21A C21 H21B 109.5
C19 C21 H21C 109.5
H21A C21 H21C 109.5
H21B C21 H21C 109.5
C23 C22 C24 108.7(2)
C23 C22 P1 115.43(19)
C24 C22 P1 115.01(19)
C23 C22 H22 105.6
C24 C22 H22 105.6
P1 C22 H22 105.6
C22 C23 H23A 109.5
C22 C23 H23B 109.5
H23A C23 H23B 109.5
C22 C23 H23C 109.5
H23A C23 H23C 109.5
H23B C23 H23C 109.5
C22 C24 H24A 109.5
C22 C24 H24B 109.5
H24A C24 H24B 109.5
C22 C24 H24C 109.5
H24A C24 H24C 109.5
H24B C24 H24C 109.5
C26 C25 C27 108.6(2)
C26 C25 P2 114.39(19)
C27 C25 P2 111.45(19)
C26 C25 H25 107.4
C27 C25 H25 107.4
P2 C25 H25 107.4
C25 C26 H26A 109.5
C25 C26 H26B 109.5
H26A C26 H26B 109.5
C25 C26 H26C 109.5
H26A C26 H26C 109.5
H26B C26 H26C 109.5
C25 C27 H27A 109.5
C25 C27 H27B 109.5
H27A C27 H27B 109.5
C25 C27 H27C 109.5
H27A C27 H27C 109.5
H27B C27 H27C 109.5
C30 C28 C29 109.8(2)
C30 C28 P2 111.50(18)
C29 C28 P2 118.00(19)
C30 C28 H28 105.5
C29 C28 H28 105.5
P2 C28 H28 105.5
C28 C29 H29A 109.5
C28 C29 H29B 109.5
H29A C29 H29B 109.5
C28 C29 H29C 109.5
H29A C29 H29C 109.5
H29B C29 H29C 109.5
C28 C30 H30A 109.5
C28 C30 H30B 109.5
H30A C30 H30B 109.5
C28 C30 H30C 109.5
H30A C30 H30C 109.5
H30B C30 H30C 109.5
C32 C31 C33 108.5(2)
C32 C31 P2 113.80(18)
C33 C31 P2 116.71(19)
C32 C31 H31 105.6
C33 C31 H31 105.6
P2 C31 H31 105.6
C31 C32 H32A 109.5
C31 C32 H32B 109.5
H32A C32 H32B 109.5
C31 C32 H32C 109.5
H32A C32 H32C 109.5
H32B C32 H32C 109.5
C31 C33 H33A 109.5
C31 C33 H33B 109.5
H33A C33 H33B 109.5
C31 C33 H33C 109.5
H33A C33 H33C 109.5
H33B C33 H33C 109.5

loop_
_geom_bond_atom_site_label_1
_geom_bond_atom_site_label_2
_geom_bond_distance
Ir C1 2.079(3)
Ir N1 2.209(2)
Ir P2 2.3041(7)
Ir P1 2.3167(7)
Ir H01 1.577(10)
Ir H02 1.564(10)
P1 C16 1.859(3)
P1 C22 1.862(3)
P1 C19 1.864(3)
P2 C25 1.854(3)
P2 C31 1.866(3)
P2 C28 1.869(3)
N1 C7 1.350(3)
N1 C11 1.390(3)
C1 C2 1.412(4)
C1 C6 1.425(4)
C2 C3 1.383(4)
C2 H2 0.9500
C3 C4 1.395(4)
C3 H3 0.9500
C4 C5 1.372(4)
C4 H4 0.9500
C5 C6 1.419(4)
C5 H5 0.9500
C6 C7 1.459(4)
C7 C8 1.427(4)
C8 C9 1.357(4)
C8 H8 0.9500
C9 C10 1.407(4)
C9 H9 0.9500
C10 C15 1.421(4)
C10 C11 1.423(4)
C11 C12 1.415(4)
C12 C13 1.369(4)
C12 H12 0.9500
C13 C14 1.403(4)
C13 H13 0.9500
C14 C15 1.366(4)
C14 H14 0.9500
C15 H15 0.9500
C16 C17 1.535(4)
C16 C18 1.539(3)
C16 H16 1.0000
C17 H17A 0.9800
C17 H17B 0.9800
C17 H17C 0.9800
C18 H18A 0.9800
C18 H18B 0.9800
C18 H18C 0.9800
C19 C20 1.537(4)
C19 C21 1.540(4)
C19 H19 1.0000
C20 H20A 0.9800
C20 H20B 0.9800
C20 H20C 0.9800
C21 H21A 0.9800
C21 H21B 0.9800
C21 H21C 0.9800
C22 C23 1.538(4)
C22 C24 1.543(4)
C22 H22 1.0000
C23 H23A 0.9800
C23 H23B 0.9800
C23 H23C 0.9800
C24 H24A 0.9800
C24 H24B 0.9800
C24 H24C 0.9800
C25 C26 1.527(4)
C25 C27 1.545(4)
C25 H25 1.0000
C26 H26A 0.9800
C26 H26B 0.9800
C26 H26C 0.9800
C27 H27A 0.9800
C27 H27B 0.9800
C27 H27C 0.9800
C28 C30 1.539(4)
C28 C29 1.542(4)
C28 H28 1.0000
C29 H29A 0.9800
C29 H29B 0.9800
C29 H29C 0.9800
C30 H30A 0.9800
C30 H30B 0.9800
C30 H30C 0.9800
C31 C32 1.536(4)
C31 C33 1.538(4)
C31 H31 1.0000
C32 H32A 0.9800
C32 H32B 0.9800
C32 H32C 0.9800
C33 H33A 0.9800
C33 H33B 0.9800
C33 H33C 0.9800
